data_7152602
loop_
_publ_author_name
'Posavec, Damir'
'Zabel, Manfred'
'Bogner, Udo'
'Bernhardt, G\"unther'
'Kn\"or, G\"unther'

_publ_section_title
;
 Functionalized derivatives of 1,4-dimethylnaphthalene as precursors for
 biomedical applications: synthesis, structures, spectroscopy and
 photochemical activation in the presence of dioxygen.
;
_journal_issue 35
_journal_name_full 'Organic &amp; biomolecular chemistry'
_journal_page_first 7062
_journal_page_last 7069
_journal_paper_doi 10.1039/c2ob26236c
_journal_volume 10
_journal_year 2012
_chemical_compound_source 'see text'
_chemical_formula_moiety 'C14 H16 O'
_chemical_formula_sum 'C14 H16 O'
_chemical_formula_weight 200.27
_chemical_name_systematic ?
_space_group_IT_number 14
_symmetry_cell_setting monoclinic
_symmetry_Int_Tables_number 14
_symmetry_space_group_name_Hall '-P 2yn'
_symmetry_space_group_name_H-M 'P 1 21/n 1'
_atom_sites_solution_hydrogens geom
_atom_sites_solution_primary direct
_atom_sites_solution_secondary difmap
_cell_angle_alpha 90
_cell_angle_beta 94.010(4)
_cell_angle_gamma 90
_cell_formula_units_Z 4
_cell_length_a 8.1442(3)
_cell_length_b 4.8533(2)
_cell_length_c 27.8100(11)
_cell_measurement_reflns_used 2699
_cell_measurement_temperature 123
_cell_measurement_theta_max 66.2056
_cell_measurement_theta_min 3.1919
_cell_volume 1096.53(7)
_computing_cell_refinement
;
CrysAlisPro, Oxford Diffraction Ltd.,
Version 1.171.33.48 (release 15-09-2009 CrysAlis171 .NET)
;
_computing_data_collection
;
CrysAlisPro, Oxford Diffraction Ltd.,
Version 1.171.33.48 (release 15-09-2009 CrysAlis171 .NET)
;
_computing_data_reduction
;
CrysAlisPro, Oxford Diffraction Ltd.,
Version 1.171.33.48 (release 15-09-2009 CrysAlis171 .NET)
;
_computing_molecular_graphics 'PLATON (Spek, 1990)'
_computing_publication_material 'PLATON (Spek, 2003)'
_computing_structure_refinement 'SHELXL-97 (Sheldrick, 1997)'
_computing_structure_solution 'SIR-97 (Altomare, 1999)'
_diffrn_ambient_temperature 123
_diffrn_detector_area_resol_mean 10.5431
_diffrn_measured_fraction_theta_full 0.987
_diffrn_measured_fraction_theta_max 0.988
_diffrn_measurement_device_type 'Goniometer Xcalibur, detector: Ruby (Gemini ultra Mo)'
_diffrn_measurement_method '\w scans'
_diffrn_radiation_monochromator mirror
_diffrn_radiation_probe x-ray
_diffrn_radiation_source 'Enhance (Cu) X-ray Source'
_diffrn_radiation_type CuK\a
_diffrn_radiation_wavelength 1.54184
_diffrn_reflns_av_R_equivalents 0.0247
_diffrn_reflns_av_sigmaI/netI 0.0209
_diffrn_reflns_limit_h_max 7
_diffrn_reflns_limit_h_min -9
_diffrn_reflns_limit_k_max 5
_diffrn_reflns_limit_k_min -5
_diffrn_reflns_limit_l_max 32
_diffrn_reflns_limit_l_min -29
_diffrn_reflns_number 4568
_diffrn_reflns_reduction_process
;
;
_diffrn_reflns_theta_full 66.33
_diffrn_reflns_theta_max 66.33
_diffrn_reflns_theta_min 3.19
_exptl_absorpt_coefficient_mu 0.574
_exptl_absorpt_correction_T_max 1.00000
_exptl_absorpt_correction_T_min 0.84432
_exptl_absorpt_correction_type multi-scan
_exptl_absorpt_process_details
;
CrysAlisPro, Oxford Diffraction Ltd.,
Version 1.171.33.48 (release 15-09-2009 CrysAlis171 .NET)
Empirical absorption correction using spherical harmonics,
implemented in SCALE3 ABSPACK scaling algorithm.
;
_exptl_crystal_colour colourless
_exptl_crystal_density_diffrn 1.213
_exptl_crystal_density_method 'Not Measured'
_exptl_crystal_description 'elongated plate'
_exptl_crystal_F_000 432
_exptl_crystal_size_max 0.210
_exptl_crystal_size_mid 0.042
_exptl_crystal_size_min 0.008
_refine_diff_density_max 0.171
_refine_diff_density_min -0.223
_refine_diff_density_rms 0.041
_refine_ls_extinction_method none
_refine_ls_goodness_of_fit_ref 1.051
_refine_ls_hydrogen_treatment mixed
_refine_ls_matrix_type full
_refine_ls_number_parameters 143
_refine_ls_number_reflns 1897
_refine_ls_number_restraints 0
_refine_ls_restrained_S_all 1.051
_refine_ls_R_factor_all 0.0464
_refine_ls_R_factor_gt 0.0392
_refine_ls_shift/su_max 0.001
_refine_ls_shift/su_mean 0.000
_refine_ls_structure_factor_coef Fsqd
_refine_ls_weighting_details 'calc w=1/[\s^2^(Fo^2^)+(0.0787P)^2^+0.0414P] where P=(Fo^2^+2Fc^2^)/3'
_refine_ls_weighting_scheme calc
_refine_ls_wR_factor_gt 0.1094
_refine_ls_wR_factor_ref 0.1136
_reflns_number_gt 1574
_reflns_number_total 1897
_reflns_threshold_expression I>2\s(I)
_cod_data_source_file c2ob26236c.txt
_cod_data_source_block i191
_cod_depositor_comments
;
The following automatic conversions were performed:

'_symmetry_cell_setting' value 'Monoclinic' changed to 'monoclinic'
according to /home/saulius/struct/CIF-dictionaries/cif_core.dic
dictionary named 'cif_core.dic' version 2.4.1 from 2010-06-29.

Automatic conversion script
Id: cif_fix_values 1891 2012-01-12 08:04:46Z andrius 
;
_cod_original_sg_symbol_H-M 'P 21/n'
_cod_database_code 7152602

loop_
_symmetry_equiv_pos_site_id
_symmetry_equiv_pos_as_xyz
1 x,y,z
2 1/2-x,1/2+y,1/2-z
3 -x,-y,-z
4 1/2+x,1/2-y,1/2+z

loop_
_atom_site_aniso_label
_atom_site_aniso_U_11
_atom_site_aniso_U_22
_atom_site_aniso_U_33
_atom_site_aniso_U_23
_atom_site_aniso_U_13
_atom_site_aniso_U_12
O1 0.0411(5) 0.0236(5) 0.0300(5) 0.0017(4) 0.0118(4) 0.0005(4)
C1 0.0336(7) 0.0206(6) 0.0303(7) -0.0012(5) 0.0054(5) -0.0031(5)
C2 0.0277(7) 0.0355(8) 0.0468(8) 0.0016(6) 0.0043(6) -0.0046(6)
C3 0.0273(6) 0.0186(6) 0.0268(6) 0.0018(5) 0.0022(5) 0.0039(5)
C4 0.0288(6) 0.0207(6) 0.0246(6) 0.0005(5) 0.0038(5) 0.0047(5)
C5 0.0248(6) 0.0214(6) 0.0293(6) 0.0021(5) 0.0017(5) 0.0042(5)
C6 0.0261(6) 0.0239(6) 0.0307(7) 0.0052(5) 0.0041(5) 0.0073(5)
C7 0.0269(7) 0.0330(7) 0.0392(7) 0.0071(6) 0.0056(5) 0.0045(6)
C8 0.0337(7) 0.0453(9) 0.0443(8) 0.0137(7) 0.0162(6) 0.0085(6)
C9 0.0460(8) 0.0452(9) 0.0311(7) 0.0054(7) 0.0147(6) 0.0145(7)
C10 0.0402(8) 0.0342(7) 0.0282(7) 0.0009(6) 0.0061(5) 0.0109(6)
C11 0.0325(7) 0.0242(6) 0.0259(6) 0.0030(5) 0.0045(5) 0.0090(5)
C12 0.0316(7) 0.0201(6) 0.0265(6) 0.0017(5) 0.0014(5) 0.0046(5)
C13 0.0300(7) 0.0272(7) 0.0365(7) -0.0012(6) 0.0023(5) -0.0008(5)
C14 0.0427(8) 0.0271(7) 0.0295(7) -0.0035(6) 0.0001(5) 0.0017(6)

loop_
_atom_site_label
_atom_site_type_symbol
_atom_site_thermal_displace_type
_atom_site_fract_x
_atom_site_fract_y
_atom_site_fract_z
_atom_site_occupancy
_atom_site_U_iso_or_equiv
_atom_site_calc_flag
_atom_site_refinement_flags
O1 O Uani 0.29011(12) -0.32532(19) 0.73059(3) 1.000 0.0311(3) . .
C1 C Uani 0.27036(16) -0.3203(3) 0.67899(5) 1.000 0.0280(4) . .
C2 C Uani 0.11159(16) -0.1752(3) 0.66207(5) 1.000 0.0366(4) . .
C3 C Uani 0.41773(15) -0.1906(2) 0.65671(4) 1.000 0.0242(3) . .
C4 C Uani 0.51095(15) 0.0094(2) 0.68392(4) 1.000 0.0246(3) . .
C5 C Uani 0.64233(15) 0.1457(3) 0.66677(4) 1.000 0.0252(3) . .
C6 C Uani 0.68628(15) 0.0848(3) 0.61898(4) 1.000 0.0268(4) . .
C7 C Uani 0.81622(16) 0.2244(3) 0.59786(5) 1.000 0.0329(4) . .
C8 C Uani 0.85524(18) 0.1687(3) 0.55172(5) 1.000 0.0405(5) . .
C9 C Uani 0.76642(18) -0.0314(3) 0.52449(5) 1.000 0.0402(5) . .
C10 C Uani 0.64013(17) -0.1698(3) 0.54353(5) 1.000 0.0340(4) . .
C11 C Uani 0.59383(16) -0.1168(3) 0.59106(4) 1.000 0.0274(4) . .
C12 C Uani 0.45807(15) -0.2558(3) 0.61067(4) 1.000 0.0261(4) . .
C13 C Uani 0.73723(16) 0.3526(3) 0.69778(5) 1.000 0.0312(4) . .
C14 C Uani 0.36271(17) -0.4677(3) 0.58005(5) 1.000 0.0332(4) . .
H1 H Uiso 0.26170 -0.51550 0.66760 1.000 0.0340 calc R
H1O H Uiso 0.264(2) -0.161(5) 0.7420(7) 1.000 0.053(5) . .
H2A H Uiso 0.01900 -0.26240 0.67690 1.000 0.0550 calc R
H2B H Uiso 0.09500 -0.18880 0.62690 1.000 0.0550 calc R
H2C H Uiso 0.11830 0.01920 0.67150 1.000 0.0550 calc R
H4 H Uiso 0.48100 0.05100 0.71550 1.000 0.0300 calc R
H7 H Uiso 0.87760 0.35950 0.61610 1.000 0.0390 calc R
H8 H Uiso 0.94230 0.26570 0.53820 1.000 0.0490 calc R
H9 H Uiso 0.79420 -0.07100 0.49260 1.000 0.0480 calc R
H10 H Uiso 0.58160 -0.30510 0.52450 1.000 0.0410 calc R
H13A H Uiso 0.68480 0.37550 0.72820 1.000 0.0470 calc R
H13B H Uiso 0.73840 0.52980 0.68090 1.000 0.0470 calc R
H13C H Uiso 0.85040 0.28760 0.70450 1.000 0.0470 calc R
H14A H Uiso 0.28320 -0.56010 0.59950 1.000 0.0500 calc R
H14B H Uiso 0.43910 -0.60420 0.56830 1.000 0.0500 calc R
H14C H Uiso 0.30410 -0.37610 0.55250 1.000 0.0500 calc R

loop_
_atom_type_symbol
_atom_type_description
_atom_type_scat_dispersion_real
_atom_type_scat_dispersion_imag
_atom_type_scat_source
O O 0.0492 0.0322 'International Tables Vol C Tables 4.2.6.8 and 6.1.1.4'
H H 0.0000 0.0000 'International Tables Vol C Tables 4.2.6.8 and 6.1.1.4'
C C 0.0181 0.0091 'International Tables Vol C Tables 4.2.6.8 and 6.1.1.4'

loop_
_geom_angle_atom_site_label_1
_geom_angle_atom_site_label_2
_geom_angle_atom_site_label_3
_geom_angle
_geom_angle_publ_flag
C1 O1 H1O 109.2(13) no
O1 C1 C2 110.60(11) yes
C2 C1 C3 111.11(11) no
O1 C1 C3 112.18(10) yes
C1 C3 C4 118.23(10) no
C1 C3 C12 121.83(11) no
C4 C3 C12 119.90(11) no
C3 C4 C5 123.10(11) no
C4 C5 C6 118.37(11) no
C6 C5 C13 121.28(11) no
C4 C5 C13 120.36(10) no
C5 C6 C11 119.28(11) no
C7 C6 C11 118.80(11) no
C5 C6 C7 121.89(12) no
C6 C7 C8 121.49(13) no
C7 C8 C9 119.87(13) no
C8 C9 C10 120.37(13) no
C9 C10 C11 121.79(13) no
C6 C11 C12 120.38(10) no
C10 C11 C12 121.95(12) no
C6 C11 C10 117.67(12) no
C3 C12 C14 122.08(11) no
C11 C12 C14 118.95(10) no
C3 C12 C11 118.97(11) no
O1 C1 H1 108.00 no
C2 C1 H1 108.00 no
C3 C1 H1 108.00 no
C1 C2 H2A 109.00 no
C1 C2 H2B 109.00 no
C1 C2 H2C 109.00 no
H2A C2 H2B 110.00 no
H2A C2 H2C 109.00 no
H2B C2 H2C 109.00 no
C3 C4 H4 118.00 no
C5 C4 H4 118.00 no
C6 C7 H7 119.00 no
C8 C7 H7 119.00 no
C7 C8 H8 120.00 no
C9 C8 H8 120.00 no
C8 C9 H9 120.00 no
C10 C9 H9 120.00 no
C9 C10 H10 119.00 no
C11 C10 H10 119.00 no
C5 C13 H13A 109.00 no
C5 C13 H13B 109.00 no
C5 C13 H13C 109.00 no
H13A C13 H13B 109.00 no
H13A C13 H13C 109.00 no
H13B C13 H13C 109.00 no
C12 C14 H14A 109.00 no
C12 C14 H14B 110.00 no
C12 C14 H14C 110.00 no
H14A C14 H14B 109.00 no
H14A C14 H14C 110.00 no
H14B C14 H14C 109.00 no

loop_
_geom_bond_atom_site_label_1
_geom_bond_atom_site_label_2
_geom_bond_distance
_geom_bond_publ_flag
O1 C1 1.4330(16) yes
O1 H1O 0.89(2) no
C1 C3 1.5247(18) no
C1 C2 1.5180(19) no
C3 C12 1.3807(16) no
C3 C4 1.4180(15) no
C4 C5 1.3716(17) no
C5 C13 1.5021(19) no
C5 C6 1.4312(16) no
C6 C7 1.4181(19) no
C6 C11 1.4302(19) no
C7 C8 1.370(2) no
C8 C9 1.401(2) no
C9 C10 1.366(2) no
C10 C11 1.4231(18) no
C11 C12 1.4350(18) no
C12 C14 1.5144(19) no
C1 H1 1.0000 no
C2 H2A 0.9800 no
C2 H2B 0.9800 no
C2 H2C 0.9800 no
C4 H4 0.9500 no
C7 H7 0.9500 no
C8 H8 0.9500 no
C9 H9 0.9500 no
C10 H10 0.9500 no
C13 H13A 0.9800 no
C13 H13B 0.9800 no
C13 H13C 0.9800 no
C14 H14A 0.9800 no
C14 H14B 0.9800 no
C14 H14C 0.9800 no

loop_
_geom_contact_atom_site_label_1
_geom_contact_atom_site_label_2
_geom_contact_distance
_geom_contact_site_symmetry_2
_geom_contact_publ_flag
O1 O1 2.7531(13) 2_546 no
O1 O1 2.7531(13) 2_556 no
O1 H4 2.4500 . no
O1 H1O 1.87(2) 2_546 no
O1 H2C 2.8700 2_546 no
O1 H4 2.8200 2_546 no
C2 C14 3.472(2) . no
C2 C7 3.484(2) 1_455 no
C3 C13 3.5461(18) 1_545 no
C5 C12 3.5771(19) 1_565 no
C6 C14 3.5263(19) 1_565 no
C7 C10 3.561(2) 1_565 no
C7 C2 3.484(2) 1_655 no
C10 C7 3.561(2) 1_545 no
C12 C5 3.5771(19) 1_545 no
C13 C3 3.5461(18) 1_565 no
C14 C6 3.5263(19) 1_545 no
C14 C2 3.472(2) . no
C1 H1O 2.78(2) 2_546 no
C1 H14A 2.5100 . no
C2 H14A 2.9700 . no
C3 H13B 2.9800 1_545 no
C4 H1 3.0800 1_565 no
C4 H13B 2.9800 1_545 no
C4 H1O 2.791(18) . no
C6 H14B 2.8100 1_565 no
C7 H2B 3.0900 1_655 no
C7 H13C 2.9800 . no
C7 H13B 2.8500 . no
C9 H14C 2.9400 3_656 no
C10 H14C 2.9400 . no
C10 H14B 2.7900 . no
C11 H14B 2.8400 1_565 no
C12 H13B 3.0800 1_545 no
C12 H2B 3.0400 . no
C13 H7 2.6100 . no
C13 H2A 3.0500 1_665 no
C14 H1 2.6300 . no
C14 H2B 2.9500 . no
C14 H10 2.5600 . no
H1 C4 3.0800 1_545 no
H1 C14 2.6300 . no
H1 H2C 2.5500 1_545 no
H1 H14A 1.9300 . no
H1O C4 2.791(18) . no
H1O H2C 2.3900 . no
H1O H4 2.2200 . no
H1O O1 1.87(2) 2_556 no
H1O C1 2.78(2) 2_556 no
H1O H1O 2.48(3) 2_546 no
H1O H1O 2.48(3) 2_556 no
H2A C13 3.0500 1_445 no
H2A H13B 2.5100 1_445 no
H2B C7 3.0900 1_455 no
H2B C12 3.0400 . no
H2B C14 2.9500 . no
H2B H14A 2.5200 . no
H2C H1 2.5500 1_565 no
H2C H1O 2.3900 . no
H2C O1 2.8700 2_556 no
H4 O1 2.4500 . no
H4 H1O 2.2200 . no
H4 H13A 2.3000 . no
H4 O1 2.8200 2_556 no
H7 C13 2.6100 . no
H7 H13B 2.3500 . no
H7 H13C 2.5100 . no
H8 H9 2.5500 3_756 no
H9 H8 2.5500 3_756 no
H10 C14 2.5600 . no
H10 H14B 2.2700 . no
H10 H14C 2.4700 . no
H13A H4 2.3000 . no
H13B C3 2.9800 1_565 no
H13B C4 2.9800 1_565 no
H13B C7 2.8500 . no
H13B C12 3.0800 1_565 no
H13B H2A 2.5100 1_665 no
H13B H7 2.3500 . no
H13C C7 2.9800 . no
H13C H7 2.5100 . no
H14A C1 2.5100 . no
H14A C2 2.9700 . no
H14A H1 1.9300 . no
H14A H2B 2.5200 . no
H14B C6 2.8100 1_545 no
H14B C10 2.7900 . no
H14B C11 2.8400 1_545 no
H14B H10 2.2700 . no
H14C C10 2.9400 . no
H14C H10 2.4700 . no
H14C C9 2.9400 3_656 no

loop_
_geom_hbond_atom_site_label_D
_geom_hbond_atom_site_label_H
_geom_hbond_atom_site_label_A
_geom_hbond_distance_DH
_geom_hbond_distance_HA
_geom_hbond_distance_DA
_geom_hbond_angle_DHA
_geom_hbond_site_symmetry_A
_geom_hbond_publ_flag
O1 H1O O1 0.89(2) 1.87(2) 2.7531(13) 177(2) 2_556 yes
C4 H4 O1 0.9500 2.4500 2.8080(15) 102.00 . yes

loop_
_geom_torsion_atom_site_label_1
_geom_torsion_atom_site_label_2
_geom_torsion_atom_site_label_3
_geom_torsion_atom_site_label_4
_geom_torsion
_geom_torsion_publ_flag
O1 C1 C3 C4 -28.09(15) no
O1 C1 C3 C12 154.20(11) no
C2 C1 C3 C4 96.30(13) no
C2 C1 C3 C12 -81.42(15) no
C1 C3 C4 C5 -177.74(11) no
C12 C3 C4 C5 0.02(18) no
C1 C3 C12 C11 177.16(12) no
C1 C3 C12 C14 -2.33(19) no
C4 C3 C12 C11 -0.51(18) no
C4 C3 C12 C14 -180.00(12) no
C3 C4 C5 C6 0.60(18) no
C3 C4 C5 C13 -179.17(11) no
C4 C5 C6 C7 177.44(12) no
C4 C5 C6 C11 -0.71(19) no
C13 C5 C6 C7 -2.8(2) no
C13 C5 C6 C11 179.06(12) no
C5 C6 C7 C8 -178.64(13) no
C11 C6 C7 C8 -0.5(2) no
C5 C6 C11 C10 179.38(12) no
C5 C6 C11 C12 0.2(2) no
C7 C6 C11 C10 1.17(19) no
C7 C6 C11 C12 -177.98(13) no
C6 C7 C8 C9 -0.4(2) no
C7 C8 C9 C10 0.6(2) no
C8 C9 C10 C11 0.2(2) no
C9 C10 C11 C6 -1.1(2) no
C9 C10 C11 C12 178.09(13) no
C6 C11 C12 C3 0.38(19) no
C6 C11 C12 C14 179.89(12) no
C10 C11 C12 C3 -178.73(12) no
C10 C11 C12 C14 0.8(2) no
